data_7009840
loop_
_publ_author_name
'Sven Rau'
'Mario Ruben'
'Torsten B\"uttner'
'Christian Temme'
'Sylvana Dautz'
'Helmar G\"orls'
'Manfred Rudolph'
'Dirk Walther'
'Andre Brodkorb'
'Marco Duati'
'Christine O'Connor'
'Johannes G. Vos'

_publ_section_title
;
 Bis(R-bipyridyl)ruthenium bibenzimidazole complexes
 (R&#x00A0;=&#x00A0;H, Me or But): supramolecular arrangement via
 hydrogen bonds, photo- and electro-chemical properties and reactivity
 towards carbon dioxide
;
_journal_issue 20
_journal_name_full 'J. Chem. Soc., Dalton Trans.'
_journal_page_first 3649
_journal_page_last 3657
_journal_paper_doi 10.1039/b003992f
_journal_year 2000
_chemical_formula_sum 'C44 H50 F12 N8 O4 P2 Ru'
_chemical_formula_weight 1145.93
_chemical_name_systematic
; 
 ? 
;
_space_group_IT_number 15
_symmetry_cell_setting monoclinic
_symmetry_space_group_name_Hall '-C 2yc'
_symmetry_space_group_name_H-M 'C 1 2/c 1'
_atom_sites_solution_hydrogens mixed
_atom_sites_solution_primary direct
_atom_sites_solution_secondary difmap
_audit_creation_method SHELXL
_cell_angle_alpha 90.00
_cell_angle_beta 112.708(3)
_cell_angle_gamma 90.00
_cell_formula_units_Z 4
_cell_length_a 22.7551(5)
_cell_length_b 23.9120(5)
_cell_length_c 9.6410(3)
_cell_measurement_temperature 183(2)
_cell_volume 4839.2(2)
_computing_cell_refinement DENZO
_computing_data_collection DENZO
_computing_data_reduction DENZO
_computing_molecular_graphics SHELXTL/PC
_computing_publication_material SHELXL-93
_computing_structure_refinement 'SHELXL-93 (Sheldrick, 1993)'
_computing_structure_solution 'SHELXS-86 (Sheldrick, 1990)'
_diffrn_ambient_temperature 183(2)
_diffrn_measurement_device KappaCCD
_diffrn_measurement_method phi-scan
_diffrn_radiation_monochromator graphite
_diffrn_radiation_source 'fine-focus sealed tube'
_diffrn_radiation_type MoK\a
_diffrn_radiation_wavelength 0.71073
_diffrn_reflns_av_R_equivalents 0.0180
_diffrn_reflns_av_sigmaI/netI 0.0492
_diffrn_reflns_limit_h_max 25
_diffrn_reflns_limit_h_min -23
_diffrn_reflns_limit_k_max 24
_diffrn_reflns_limit_k_min -25
_diffrn_reflns_limit_l_max 0
_diffrn_reflns_limit_l_min -10
_diffrn_reflns_number 6467
_diffrn_reflns_theta_max 23.30
_diffrn_reflns_theta_min 3.03
_exptl_absorpt_coefficient_mu 0.488
_exptl_crystal_colour dark-brown
_exptl_crystal_density_diffrn 1.573
_exptl_crystal_description prism
_exptl_crystal_F_000 2336
_exptl_crystal_size_max 0.36
_exptl_crystal_size_mid 0.32
_exptl_crystal_size_min 0.30
_refine_diff_density_max 0.884
_refine_diff_density_min -0.625
_refine_diff_density_rms 0.082
_refine_ls_extinction_method none
_refine_ls_goodness_of_fit_all 1.040
_refine_ls_goodness_of_fit_obs 1.061
_refine_ls_hydrogen_treatment 'rigid-group /isotropically'
_refine_ls_matrix_type full
_refine_ls_number_parameters 333
_refine_ls_number_reflns 3295
_refine_ls_number_restraints 0
_refine_ls_restrained_S_all 1.093
_refine_ls_restrained_S_obs 1.061
_refine_ls_R_factor_all 0.0467
_refine_ls_R_factor_obs 0.0421
_refine_ls_shift/esd_max 0.043
_refine_ls_shift/esd_mean 0.002
_refine_ls_structure_factor_coef Fsqd
_refine_ls_weighting_details 'w=1/[\s^2^(Fo^2^)+(0.0788P)^2^+10.5583P] where P=(Fo^2^+2Fc^2^)/3'
_refine_ls_weighting_scheme calc
_refine_ls_wR_factor_all 0.1334
_refine_ls_wR_factor_obs 0.1233
_reflns_number_observed 3075
_reflns_number_total 3362
_reflns_observed_criterion >2sigma(I)
_cod_data_source_file b003992f.txt
_cod_data_source_block FO637
_cod_depositor_comments
;
The following automatic conversions were performed:

'_refine_ls_weighting_scheme' value 'calc
w=1/[\s^2^(Fo^2^)+(0.0788P)^2^+10.5583P] where P=(Fo^2^+2Fc^2^)/3'
was changed to 'calc'. New tag '_refine_ls_weighting_details' was
created. The value of the new tag was set to
'w=1/[\s^2^(Fo^2^)+(0.0788P)^2^+10.5583P] where P=(Fo^2^+2Fc^2^)/3'.

Automatic conversion script
Id: cif_fix_values 3143 2015-03-26 13:38:13Z robertas 

The following automatic conversions were performed:

'_atom_sites_solution_hydrogens' value 'geom/difmap' was changed to
'mixed'.

Automatic conversion script
Id: cif_fix_values 6452 2018-10-05 10:23:21Z andrius 
;
_cod_original_sg_symbol_H-M C2/c
_cod_database_code 7009840

loop_
_symmetry_equiv_pos_as_xyz
'x, y, z'
'-x, y, -z+1/2'
'x+1/2, y+1/2, z'
'-x+1/2, y+1/2, -z+1/2'
'-x, -y, -z'
'x, -y, z-1/2'
'-x+1/2, -y+1/2, -z'
'x+1/2, -y+1/2, z-1/2'

loop_
_atom_site_aniso_label
_atom_site_aniso_U_11
_atom_site_aniso_U_22
_atom_site_aniso_U_33
_atom_site_aniso_U_23
_atom_site_aniso_U_13
_atom_site_aniso_U_12
Ru 0.0190(3) 0.0360(3) 0.0248(3) 0.000 0.0069(2) 0.000
N1 0.0235(15) 0.043(2) 0.029(2) -0.0035(13) 0.0086(12) -0.0024(12)
N2 0.025(2) 0.039(2) 0.027(2) -0.0012(12) 0.0096(13) -0.0008(12)
N3 0.0196(15) 0.042(2) 0.031(2) -0.0004(13) 0.0096(13) -0.0013(12)
N4 0.028(2) 0.038(2) 0.044(2) -0.0036(15) 0.0105(14) -0.0014(13)
C1 0.027(2) 0.051(2) 0.039(2) 0.002(2) 0.013(2) -0.004(2)
C2 0.044(2) 0.055(3) 0.040(2) 0.010(2) 0.017(2) -0.008(2)
C3 0.048(2) 0.048(3) 0.040(2) 0.008(2) 0.012(2) 0.000(2)
C4 0.035(2) 0.053(3) 0.044(2) 0.009(2) 0.012(2) 0.006(2)
C5 0.028(2) 0.043(2) 0.032(2) 0.002(2) 0.008(2) -0.001(2)
C6 0.026(2) 0.043(2) 0.030(2) 0.002(2) 0.010(2) 0.000(2)
C7 0.025(2) 0.055(3) 0.040(2) 0.006(2) 0.010(2) 0.005(2)
C8 0.025(2) 0.059(3) 0.038(2) -0.004(2) 0.012(2) -0.002(2)
C9 0.029(2) 0.052(3) 0.040(2) 0.001(2) 0.016(2) -0.007(2)
C10 0.029(2) 0.046(2) 0.031(2) 0.001(2) 0.011(2) 0.000(2)
C11 0.065(3) 0.060(3) 0.070(3) 0.022(3) 0.015(3) 0.004(2)
C12 0.026(2) 0.080(3) 0.056(3) 0.000(2) 0.017(2) -0.002(2)
C13 0.019(2) 0.046(2) 0.030(2) -0.0072(15) 0.0091(15) -0.0018(14)
C14 0.030(2) 0.051(2) 0.036(2) -0.003(2) 0.013(2) -0.002(2)
C15 0.039(2) 0.069(3) 0.031(2) -0.003(2) 0.013(2) -0.003(2)
C16 0.035(2) 0.078(3) 0.032(2) -0.016(2) 0.011(2) -0.004(2)
C17 0.032(2) 0.059(3) 0.049(2) -0.022(2) 0.015(2) -0.003(2)
C18 0.024(2) 0.049(2) 0.036(2) -0.007(2) 0.011(2) -0.002(2)
C19 0.022(2) 0.040(2) 0.034(2) -0.005(2) 0.0092(14) -0.0019(14)
P 0.0346(6) 0.0460(7) 0.0456(6) -0.0022(5) 0.0072(5) 0.0055(4)
F1 0.081(2) 0.061(2) 0.088(2) -0.0146(15) 0.005(2) 0.026(2)
F2 0.114(3) 0.052(2) 0.074(2) 0.0034(14) 0.026(2) 0.029(2)
F3 0.122(3) 0.083(2) 0.058(2) 0.011(2) 0.035(2) 0.033(2)
F4 0.069(2) 0.121(3) 0.170(4) -0.004(3) 0.066(3) -0.025(2)
F5 0.222(5) 0.131(4) 0.043(2) -0.003(2) 0.009(2) 0.094(4)
F6 0.046(2) 0.113(3) 0.232(6) -0.031(3) 0.036(3) -0.013(2)
O1 0.056(3) 0.125(4) 0.153(4) 0.012(3) 0.056(3) 0.001(2)
C20 0.095(5) 0.085(5) 0.119(5) -0.027(4) 0.043(4) -0.018(4)
C21 0.064(3) 0.077(4) 0.081(4) 0.010(3) 0.037(3) -0.001(3)
C22 0.068(4) 0.089(4) 0.100(4) -0.014(3) 0.038(3) -0.009(3)
O2 0.044(2) 0.050(2) 0.044(2) -0.0088(14) 0.013(2) -0.006(2)

loop_
_atom_site_label
_atom_site_type_symbol
_atom_site_fract_x
_atom_site_fract_y
_atom_site_fract_z
_atom_site_U_iso_or_equiv
_atom_site_thermal_displace_type
_atom_site_occupancy
_atom_site_calc_flag
_atom_site_refinement_flags
_atom_site_disorder_group
Ru Ru 0.5000 0.29083(2) 0.7500 0.0271(2) Uani 1 d S .
N1 N 0.46841(13) 0.35281(13) 0.5923(3) 0.0320(7) Uani 1 d . .
N2 N 0.40525(14) 0.29413(12) 0.7147(3) 0.0305(7) Uani 1 d . .
N3 N 0.47789(13) 0.22265(13) 0.6034(3) 0.0309(7) Uani 1 d . .
N4 N 0.46856(14) 0.1305(2) 0.5677(4) 0.0376(7) Uani 1 d . .
H1N4 H 0.4660(20) 0.0957(20) 0.5849(48) 0.044(13) Uiso 1 d . .
C1 C 0.5043(2) 0.3819(2) 0.5332(4) 0.0389(9) Uani 1 d . .
H1A H 0.5478(2) 0.3720(2) 0.5628(4) 0.047 Uiso 1 calc R .
C2 C 0.4809(2) 0.4249(2) 0.4331(4) 0.0459(10) Uani 1 d . .
H2A H 0.5080(2) 0.4436(2) 0.3939(4) 0.055 Uiso 1 calc R .
C3 C 0.4173(2) 0.4413(2) 0.3885(5) 0.0469(10) Uani 1 d . .
C4 C 0.3796(2) 0.4114(2) 0.4479(5) 0.0452(10) Uani 1 d . .
H4B H 0.3360(2) 0.4207(2) 0.4192(5) 0.054 Uiso 1 calc R .
C5 C 0.4060(2) 0.3679(2) 0.5490(4) 0.0356(8) Uani 1 d . .
C6 C 0.3697(2) 0.3335(2) 0.6159(4) 0.0334(8) Uani 1 d . .
C7 C 0.3048(2) 0.3387(2) 0.5800(4) 0.0411(9) Uani 1 d . .
H7A H 0.2814(2) 0.3669(2) 0.5115(4) 0.049 Uiso 1 calc R .
C8 C 0.2738(2) 0.3031(2) 0.6435(4) 0.0407(9) Uani 1 d . .
C9 C 0.3103(2) 0.2630(2) 0.7425(4) 0.0393(9) Uani 1 d . .
H9A H 0.2910(2) 0.2378(2) 0.7882(4) 0.047 Uiso 1 calc R .
C10 C 0.3749(2) 0.2596(2) 0.7753(4) 0.0355(8) Uani 1 d . .
H10A H 0.3989(2) 0.2316(2) 0.8436(4) 0.043 Uiso 1 calc R .
C11 C 0.3901(3) 0.4888(2) 0.2776(6) 0.0682(14) Uani 1 d . .
H11A H 0.4237(3) 0.5046(2) 0.2495(6) 0.102 Uiso 1 calc R .
H11B H 0.3735(3) 0.5179(2) 0.3241(6) 0.102 Uiso 1 calc R .
H11C H 0.3556(3) 0.4745(2) 0.1876(6) 0.102 Uiso 1 calc R .
C12 C 0.2034(2) 0.3077(2) 0.6056(5) 0.0533(11) Uani 1 d . .
H12A H 0.1857(2) 0.3383(2) 0.5340(5) 0.080 Uiso 1 calc R .
H12B H 0.1959(2) 0.3151(2) 0.6974(5) 0.080 Uiso 1 calc R .
H12C H 0.1826(2) 0.2725(2) 0.5607(5) 0.080 Uiso 1 calc R .
C13 C 0.4536(2) 0.21262(15) 0.4502(4) 0.0318(8) Uani 1 d . .
C14 C 0.4359(2) 0.2495(2) 0.3289(4) 0.0391(9) Uani 1 d . .
H14A H 0.4397(2) 0.2888(2) 0.3437(4) 0.047 Uiso 1 calc R .
C15 C 0.4124(2) 0.2264(2) 0.1855(4) 0.0467(10) Uani 1 d . .
H15A H 0.3999(2) 0.2504(2) 0.1004(4) 0.056 Uiso 1 calc R .
C16 C 0.4070(2) 0.1685(2) 0.1646(4) 0.0487(11) Uani 1 d . .
H16A H 0.3909(2) 0.1542(2) 0.0649(4) 0.058 Uiso 1 calc R .
C17 C 0.4242(2) 0.1314(2) 0.2828(5) 0.0468(10) Uani 1 d . .
H17A H 0.4202(2) 0.0921(2) 0.2673(5) 0.056 Uiso 1 calc R .
C18 C 0.4478(2) 0.1548(2) 0.4268(4) 0.0366(9) Uani 1 d . .
C19 C 0.4867(2) 0.1724(2) 0.6688(4) 0.0322(8) Uani 1 d . .
P P 0.16233(5) 0.43646(5) 0.24173(12) 0.0446(3) Uani 1 d . .
F1 F 0.1407(2) 0.49886(13) 0.2413(4) 0.0849(10) Uani 1 d . .
F2 F 0.1838(2) 0.37353(12) 0.2406(3) 0.0833(10) Uani 1 d . .
F3 F 0.1426(2) 0.43940(14) 0.0655(3) 0.0874(10) Uani 1 d . .
F4 F 0.0931(2) 0.4176(2) 0.2135(6) 0.1141(14) Uani 1 d . .
F5 F 0.1834(3) 0.4342(2) 0.4151(4) 0.145(2) Uani 1 d . .
F6 F 0.2317(2) 0.4556(2) 0.2629(7) 0.136(2) Uani 1 d . .
O1 O 0.6338(2) 0.3767(2) 0.4719(6) 0.107(2) Uani 1 d . .
C20 C 0.7344(3) 0.4214(3) 0.5866(9) 0.099(2) Uani 1 d . .
H20A H 0.7111(3) 0.4476(3) 0.6249(9) 0.148 Uiso 1 calc R .
H20B H 0.7523(3) 0.4417(3) 0.5235(9) 0.148 Uiso 1 calc R .
H20C H 0.7690(3) 0.4041(3) 0.6712(9) 0.148 Uiso 1 calc R .
C21 C 0.6901(3) 0.3771(2) 0.4953(7) 0.0712(14) Uani 1 d . .
C22 C 0.7185(3) 0.3342(3) 0.4311(8) 0.083(2) Uani 1 d . .
H22A H 0.6858(3) 0.3071(3) 0.3743(8) 0.125 Uiso 1 calc R .
H22B H 0.7527(3) 0.3150(3) 0.5124(8) 0.125 Uiso 1 calc R .
H22C H 0.7361(3) 0.3520(3) 0.3639(8) 0.125 Uiso 1 calc R .
O2 O 0.4694(2) 0.01346(14) 0.5954(4) 0.0471(8) Uani 1 d . .
H2O2 H 0.4399(27) 0.0030(22) 0.5699(60) 0.046(18) Uiso 1 d . .
H1O2 H 0.4735(44) -0.0031(43) 0.5315(116) 0.155(43) Uiso 1 d . .

loop_
_atom_type_symbol
_atom_type_description
_atom_type_scat_dispersion_real
_atom_type_scat_dispersion_imag
_atom_type_scat_source
C C 0.0033 0.0016 'International Tables Vol C Tables 4.2.6.8 and 6.1.1.4'
H H 0.0000 0.0000 'International Tables Vol C Tables 4.2.6.8 and 6.1.1.4'
N N 0.0061 0.0033 'International Tables Vol C Tables 4.2.6.8 and 6.1.1.4'
O O 0.0106 0.0060 'International Tables Vol C Tables 4.2.6.8 and 6.1.1.4'
F F 0.0171 0.0103 'International Tables Vol C Tables 4.2.6.8 and 6.1.1.4'
P P 0.1023 0.0942 'International Tables Vol C Tables 4.2.6.8 and 6.1.1.4'
Ru Ru -1.2594 0.8363 'International Tables Vol C Tables 4.2.6.8 and 6.1.1.4'

loop_
_geom_angle_atom_site_label_1
_geom_angle_atom_site_label_2
_geom_angle_atom_site_label_3
_geom_angle
_geom_angle_site_symmetry_1
_geom_angle_site_symmetry_3
_geom_angle_publ_flag
N1 Ru N1 87.1(2) 2_656 . ?
N1 Ru N2 78.66(11) 2_656 2_656 ?
N1 Ru N2 98.10(11) . 2_656 ?
N1 Ru N2 98.10(11) 2_656 . ?
N1 Ru N2 78.66(11) . . ?
N2 Ru N2 175.6(2) 2_656 . ?
N1 Ru N3 173.19(11) 2_656 . ?
N1 Ru N3 97.99(12) . . ?
N2 Ru N3 96.06(11) 2_656 . ?
N2 Ru N3 87.40(11) . . ?
N1 Ru N3 97.99(12) 2_656 2_656 ?
N1 Ru N3 173.19(11) . 2_656 ?
N2 Ru N3 87.40(11) 2_656 2_656 ?
N2 Ru N3 96.06(11) . 2_656 ?
N3 Ru N3 77.3(2) . 2_656 ?
C1 N1 C5 117.4(3) . . ?
C1 N1 Ru 126.1(2) . . ?
C5 N1 Ru 116.4(2) . . ?
C10 N2 C6 117.6(3) . . ?
C10 N2 Ru 125.9(2) . . ?
C6 N2 Ru 116.4(2) . . ?
C19 N3 C13 105.9(3) . . ?
C19 N3 Ru 115.5(2) . . ?
C13 N3 Ru 138.6(2) . . ?
C19 N4 C18 107.0(3) . . ?
C2 C1 N1 123.3(3) . . ?
C1 C2 C3 120.2(4) . . ?
C4 C3 C2 117.1(4) . . ?
C4 C3 C11 121.6(4) . . ?
C2 C3 C11 121.3(4) . . ?
C5 C4 C3 120.2(4) . . ?
N1 C5 C4 121.8(3) . . ?
N1 C5 C6 114.2(3) . . ?
C4 C5 C6 124.0(3) . . ?
N2 C6 C7 121.6(3) . . ?
N2 C6 C5 114.2(3) . . ?
C7 C6 C5 124.1(3) . . ?
C6 C7 C8 120.6(4) . . ?
C9 C8 C7 117.1(3) . . ?
C9 C8 C12 121.2(4) . . ?
C7 C8 C12 121.6(4) . . ?
C8 C9 C10 120.2(3) . . ?
N2 C10 C9 122.8(3) . . ?
N3 C13 C14 130.8(3) . . ?
N3 C13 C18 108.5(3) . . ?
C14 C13 C18 120.8(3) . . ?
C13 C14 C15 117.3(4) . . ?
C14 C15 C16 121.0(4) . . ?
C17 C16 C15 122.5(4) . . ?
C16 C17 C18 116.3(4) . . ?
N4 C18 C17 131.6(4) . . ?
N4 C18 C13 106.4(3) . . ?
C17 C18 C13 122.1(4) . . ?
N3 C19 N4 112.3(3) . . ?
N3 C19 C19 115.8(2) . 2_656 ?
N4 C19 C19 131.9(2) . 2_656 ?
F5 P F4 92.8(3) . . ?
F5 P F1 90.1(2) . . ?
F4 P F1 88.9(2) . . ?
F5 P F2 90.4(2) . . ?
F4 P F2 91.0(2) . . ?
F1 P F2 179.5(2) . . ?
F5 P F3 178.5(3) . . ?
F4 P F3 88.6(2) . . ?
F1 P F3 89.8(2) . . ?
F2 P F3 89.7(2) . . ?
F5 P F6 89.6(3) . . ?
F4 P F6 177.6(3) . . ?
F1 P F6 91.2(2) . . ?
F2 P F6 88.9(2) . . ?
F3 P F6 88.9(3) . . ?
O1 C21 C22 121.5(6) . . ?
O1 C21 C20 122.7(6) . . ?
C22 C21 C20 115.8(5) . . ?

loop_
_geom_bond_atom_site_label_1
_geom_bond_atom_site_label_2
_geom_bond_distance
_geom_bond_site_symmetry_2
_geom_bond_publ_flag
Ru N1 2.045(3) 2_656 ?
Ru N1 2.045(3) . ?
Ru N2 2.051(3) 2_656 ?
Ru N2 2.051(3) . ?
Ru N3 2.088(3) . ?
Ru N3 2.088(3) 2_656 ?
N1 C1 1.354(5) . ?
N1 C5 1.365(5) . ?
N2 C10 1.347(5) . ?
N2 C6 1.360(5) . ?
N3 C19 1.337(5) . ?
N3 C13 1.384(5) . ?
N4 C19 1.346(5) . ?
N4 C18 1.382(5) . ?
C1 C2 1.369(6) . ?
C2 C3 1.396(6) . ?
C3 C4 1.398(6) . ?
C3 C11 1.517(6) . ?
C4 C5 1.394(5) . ?
C5 C6 1.477(5) . ?
C6 C7 1.387(5) . ?
C7 C8 1.390(6) . ?
C8 C9 1.382(6) . ?
C8 C12 1.503(5) . ?
C9 C10 1.381(5) . ?
C13 C14 1.394(5) . ?
C13 C18 1.399(5) . ?
C14 C15 1.389(6) . ?
C15 C16 1.398(6) . ?
C16 C17 1.377(6) . ?
C17 C18 1.397(5) . ?
C19 C19 1.443(7) 2_656 ?
P F5 1.552(4) . ?
P F4 1.559(3) . ?
P F1 1.570(3) . ?
P F2 1.584(3) . ?
P F3 1.582(3) . ?
P F6 1.579(4) . ?
O1 C21 1.210(7) . ?
C20 C21 1.495(8) . ?
C21 C22 1.470(8) . ?
